data_7027148
loop_
_publ_author_name
'Furutachi, Hideki'
'Ishida, Akiko'
'Miyasaka, Hitoshi'
'Fukita, Nobuo'
'Ohba, Masaaki'
'\=Okawa, Hisashi'
'Koikawa, Masayuki'

_publ_contact_author
;
    ENTER NAME
 ENTER ADDRESS
;
_publ_section_title
;
 FeIIPbII and FeIII complexes of macrocyclic compartmental ligands:
 different cyclization in stepwise template synthesis using FeII/PbII or
 FeIII/PbII pairs
;
_journal_issue 3
_journal_name_full 'Journal of the Chemical Society, Dalton Transactions'
_journal_page_first 367
_journal_paper_doi 10.1039/a808101h
_journal_year 1999
_chemical_formula_moiety 'C28 H34 Cl Fe N7 O7 Pb S '
_chemical_formula_sum 'C28 H34 Cl Fe N7 O7 Pb S'
_chemical_formula_weight 911.18
_space_group_IT_number 61
_symmetry_cell_setting orthorhombic
_symmetry_Int_Tables_number 61
_symmetry_space_group_name_Hall '-P 2ac 2ab'
_symmetry_space_group_name_H-M 'P b c a'
_audit_creation_date 'Fri Oct  2 16:54:04 1998'
_audit_creation_method 'from TEXRAY.INF file'
_cell_angle_alpha 90
_cell_angle_beta 90
_cell_angle_gamma 90
_cell_formula_units_Z 8
_cell_length_a 20.064(7)
_cell_length_b 21.306(8)
_cell_length_c 15.751(4)
_cell_measurement_reflns_used 25
_cell_measurement_temperature 293.2
_cell_measurement_theta_max 15.0
_cell_measurement_theta_min 14.4
_cell_volume 6733(4)
_computing_cell_refinement 'Rigaku/AFC Diffractometer Control'
_computing_data_collection 'Rigaku/AFC Diffractometer Control'
_computing_data_reduction teXsan
_computing_publication_material teXsan
_computing_structure_refinement teXsan
_computing_structure_solution SHELXS86
_diffrn_ambient_temperature 293.2
_diffrn_measurement_device 'Rigaku AFC7R'
_diffrn_measurement_method \w-2\q
_diffrn_orient_matrix_UB_11 0.03618
_diffrn_orient_matrix_UB_12 0.00038
_diffrn_orient_matrix_UB_13 -0.04366
_diffrn_orient_matrix_UB_21 -0.03428
_diffrn_orient_matrix_UB_22 0.00022
_diffrn_orient_matrix_UB_23 -0.04609
_diffrn_orient_matrix_UB_31 -0.00013
_diffrn_orient_matrix_UB_32 0.04693
_diffrn_orient_matrix_UB_33 0.00058
_diffrn_radiation_detector 'scintillation counter'
_diffrn_radiation_monochromator graphite
_diffrn_radiation_source 'Rigaku rotating anode'
_diffrn_radiation_type 'Mo K\a'
_diffrn_radiation_wavelength 0.7107
_diffrn_reflns_limit_h_max 23
_diffrn_reflns_limit_h_min 0
_diffrn_reflns_limit_k_max 25
_diffrn_reflns_limit_k_min 0
_diffrn_reflns_limit_l_max 18
_diffrn_reflns_limit_l_min 0
_diffrn_reflns_number 6544
_diffrn_reflns_reduction_process 'Lp corrections applied'
_diffrn_standards_decay_% -7.27
_diffrn_standards_interval_count 150
_diffrn_standards_number 3
_exptl_absorpt_coefficient_mu 5.629
_exptl_absorpt_correction_T_max 1.000
_exptl_absorpt_correction_T_min 0.224
_exptl_absorpt_correction_type '\y scans(North,Phillips & Mathews,1968)'
_exptl_crystal_colour colorless
_exptl_crystal_density_diffrn 1.798
_exptl_crystal_density_meas ?
_exptl_crystal_description prismatic
_exptl_crystal_F_000 3584.00
_exptl_crystal_size_max 1.000
_exptl_crystal_size_mid 0.250
_exptl_crystal_size_min 0.250
_refine_diff_density_max 1.57
_refine_diff_density_min -0.89
_refine_ls_extinction_coef 0.00006(6)
_refine_ls_extinction_method 'Zachariasen(1967) type 2 Gaussian isotropic'
_refine_ls_goodness_of_fit_obs 1.099
_refine_ls_hydrogen_treatment noref
_refine_ls_matrix_type full
_refine_ls_number_constraints 0
_refine_ls_number_parameters 416
_refine_ls_number_reflns 3034
_refine_ls_number_restraints 0
_refine_ls_R_factor_obs 0.0402
_refine_ls_shift/esd_max 0.8720
_refine_ls_shift/esd_mean 0.0560
_refine_ls_structure_factor_coef F
_refine_ls_weighting_details 'w = 1/[\s^2^(Fo) + 0.00160|Fo|^2^]'
_refine_ls_weighting_scheme calc
_refine_ls_wR_factor_obs 0.0570
_reflns_number_observed 3034
_reflns_number_total 6544
_reflns_observed_criterion >3.0sigma(I)
_cod_data_source_file 808101hsup1.cif
_cod_data_source_block (1)
_cod_depositor_comments
;
The following automatic conversions were performed:

'_exptl_crystal_density_meas' value 'not measured' was changed to '?'
- the value is perceived as not measured.

Automatic conversion script
Id: cif_fix_values 3008 2015-01-20 13:52:24Z robertas 

The following automatic conversions were performed:

'_refine_ls_weighting_scheme' value 'w = 1/[\s^2^(Fo) +
0.00160|Fo|^2^]' was changed to 'calc'. New tag
'_refine_ls_weighting_details' was created. The value of the new tag
was set to 'w = 1/[\s^2^(Fo) + 0.00160|Fo|^2^]'.

Automatic conversion script
Id: cif_fix_values 3143 2015-03-26 13:38:13Z robertas 
;
_cod_original_cell_volume 6733(3)
_cod_original_sg_symbol_H-M 'P b c a      '
_cod_original_formula_sum 'C28 H34 Cl Fe N7 O7 Pb S '
_cod_database_code 7027148

loop_
_symmetry_equiv_pos_as_xyz
x,y,z
1/2+x,1/2-y,-z
-x,1/2+y,1/2-z
1/2-x,-y,1/2+z
-x,-y,-z
1/2-x,1/2+y,z
x,1/2-y,1/2+z
1/2+x,y,1/2-z

loop_
_atom_site_aniso_label
_atom_site_aniso_U_11
_atom_site_aniso_U_22
_atom_site_aniso_U_33
_atom_site_aniso_U_12
_atom_site_aniso_U_13
_atom_site_aniso_U_23
Pb 0.0497(3) 0.0590(3) 0.0426(2) 0.0030(3) 0.0023(2) 0.0010(2)
Fe 0.0467(9) 0.0435(9) 0.0492(8) 0.0043(9) -0.0015(7) -0.0010(7)
Cl 0.080(3) 0.204(6) 0.071(2) -0.033(4) 0.003(2) -0.003(3)
S 0.097(3) 0.100(3) 0.046(2) 0.012(3) 0.005(2) -0.006(2)
O(1) 0.058(5) 0.046(5) 0.054(5) 0.005(4) -0.001(4) -0.006(3)
O(2) 0.044(5) 0.050(5) 0.065(5) 0.002(4) 0.008(4) -0.002(4)
O(3) 0.064(6) 0.116(7) 0.034(4) -0.001(5) 0.001(4) 0.006(5)
O(4) 0.47(4) 0.51(4) 0.10(1) 0.27(4) 0.01(2) 0.08(2)
O(5) 0.55(6) 0.18(2) 0.46(4) -0.09(3) 0.35(5) -0.09(3)
O(6) 0.19(2) 0.61(5) 0.17(2) -0.17(2) 0.13(2) -0.13(2)
O(7) 0.22(3) 0.56(5) 0.26(3) -0.22(3) -0.09(2) 0.05(3)
N(1) 0.042(5) 0.067(7) 0.047(5) 0.000(5) -0.002(5) -0.004(5)
N(2) 0.045(6) 0.060(7) 0.062(6) 0.009(5) -0.003(5) -0.006(5)
N(3) 0.054(7) 0.046(7) 0.081(8) 0.000(5) -0.002(6) 0.006(5)
N(4) 0.051(6) 0.075(8) 0.068(6) 0.003(6) -0.001(5) 0.013(6)
N(5) 0.061(8) 0.060(7) 0.064(7) 0.020(6) -0.005(6) -0.006(5)
N(6) 0.068(7) 0.067(6) 0.043(5) 0.016(6) 0.005(5) -0.005(5)
N(7) 0.059(7) 0.19(2) 0.037(6) 0.025(10) 0.000(5) -0.001(9)
C(1) 0.15(2) 0.045(9) 0.10(1) -0.02(1) 0.03(1) 0.005(7)
C(2) 0.11(1) 0.050(8) 0.046(6) -0.010(9) 0.023(8) 0.003(6)
C(3) 0.09(1) 0.062(9) 0.043(7) -0.012(8) -0.006(7) -0.004(6)
C(4) 0.064(9) 0.055(8) 0.050(7) -0.015(7) 0.007(6) -0.015(6)
C(5) 0.067(9) 0.045(7) 0.043(6) 0.000(7) 0.016(6) -0.004(5)
C(6) 0.08(1) 0.043(7) 0.039(7) 0.011(7) 0.004(6) -0.002(5)
C(7) 0.08(1) 0.064(9) 0.051(7) 0.011(8) 0.011(7) 0.009(6)
C(8) 0.061(9) 0.075(10) 0.041(6) -0.022(7) -0.004(6) -0.006(6)
C(9) 0.051(9) 0.09(1) 0.077(9) -0.007(8) -0.011(7) -0.014(8)
C(10) 0.061(9) 0.09(1) 0.051(7) 0.006(8) -0.005(7) -0.008(7)
C(11) 0.064(8) 0.054(8) 0.048(7) 0.024(7) 0.004(6) 0.004(6)
C(12) 0.062(8) 0.050(7) 0.039(6) 0.013(7) 0.002(5) 0.006(5)
C(13) 0.067(9) 0.040(7) 0.056(7) 0.020(6) 0.013(6) 0.002(5)
C(14) 0.11(1) 0.044(7) 0.057(8) 0.012(9) 0.020(8) 0.013(6)
C(15) 0.17(2) 0.035(7) 0.08(1) 0.010(9) 0.03(1) 0.004(6)
C(16) 0.11(1) 0.050(7) 0.058(8) -0.015(9) 0.011(8) 0.000(6)
C(17) 0.068(9) 0.040(7) 0.066(8) -0.004(7) 0.007(7) 0.007(5)
C(18) 0.075(9) 0.046(8) 0.044(7) 0.012(7) 0.006(6) 0.000(5)
C(19) 0.064(10) 0.053(8) 0.068(9) -0.010(7) -0.007(7) 0.009(6)
C(20) 0.043(9) 0.10(1) 0.12(1) -0.012(9) 0.018(9) -0.02(1)
C(21) 0.053(9) 0.09(1) 0.09(1) -0.011(8) -0.018(8) -0.003(9)
C(22) 0.046(8) 0.10(1) 0.076(10) 0.015(8) -0.013(7) 0.002(8)
C(23) 0.08(1) 0.08(1) 0.11(1) 0.038(10) -0.01(1) 0.007(9)
C(24) 0.071(9) 0.061(8) 0.054(7) 0.031(9) -0.016(7) -0.002(6)
C(25) 0.043(7) 0.059(7) 0.059(8) 0.012(7) -0.001(5) -0.015(6)
C(26) 0.06(1) 0.35(4) 0.06(1) 0.01(2) -0.005(9) -0.04(2)
C(27) 0.21(3) 0.14(2) 0.14(2) 0.05(2) -0.08(2) 0.01(1)
C(28) 0.15(2) 0.19(3) 0.14(2) -0.03(2) -0.07(2) 0.00(2)

loop_
_atom_site_label
_atom_site_fract_x
_atom_site_fract_y
_atom_site_fract_z
_atom_site_U_iso_or_equiv
_atom_site_thermal_displace_type
_atom_site_calc_flag
_atom_site_occupancy
Pb -0.16357(2) 0.37029(2) 0.40704(2) 0.0504(1) Uani d 1.00
Fe 0.00479(8) 0.36693(8) 0.36671(9) 0.0464(4) Uani d 1.00
Cl -0.2570(3) 0.3837(4) 0.6172(3) 0.118(2) Uani d 1.00
S 0.0572(2) 0.3741(2) 0.0696(2) 0.081(1) Uani d 1.00
O(1) -0.0562(4) 0.4409(4) 0.3823(4) 0.053(3) Uani d 1.00
O(2) -0.0619(4) 0.2971(4) 0.3784(5) 0.053(3) Uani d 1.00
O(3) -0.1511(4) 0.3697(4) 0.2564(5) 0.071(3) Uani d 1.00
O(4) -0.260(2) 0.414(1) 0.550(1) 0.36(2) Uani d 1.00
O(5) -0.243(2) 0.327(1) 0.577(2) 0.40(2) Uani d 1.00
O(6) -0.301(1) 0.376(1) 0.672(1) 0.33(1) Uani d 1.00
O(7) -0.209(1) 0.400(2) 0.658(2) 0.34(2) Uani d 1.00
N(1) 0.0818(5) 0.4257(5) 0.4088(6) 0.052(3) Uani d 1.00
N(2) 0.0751(5) 0.3014(5) 0.4111(6) 0.056(3) Uani d 1.00
N(3) -0.2063(5) 0.2612(5) 0.3598(7) 0.061(4) Uani d 1.00
N(4) -0.2823(5) 0.3764(5) 0.3518(6) 0.065(3) Uani d 1.00
N(5) -0.1965(6) 0.4860(5) 0.3698(7) 0.062(4) Uani d 1.00
N(6) 0.0216(5) 0.3687(4) 0.2407(6) 0.059(3) Uani d 1.00
N(7) -0.1354(6) 0.3858(9) 0.1192(7) 0.097(5) Uani d 1.00
C(1) 0.003(1) 0.7010(6) 0.3674(10) 0.100(6) Uani d 1.00
C(2) -0.0114(9) 0.6327(6) 0.3740(7) 0.070(4) Uani d 1.00
C(3) 0.0361(8) 0.5897(6) 0.3948(7) 0.065(5) Uani d 1.00
C(4) 0.0232(7) 0.5245(6) 0.3990(7) 0.056(4) Uani d 1.00
C(5) -0.0421(7) 0.5015(6) 0.3818(7) 0.051(4) Uani d 1.00
C(6) -0.0926(7) 0.5468(5) 0.3629(7) 0.055(4) Uani d 1.00
C(7) -0.0751(7) 0.6096(7) 0.3566(7) 0.064(4) Uani d 1.00
C(8) 0.0787(6) 0.4858(7) 0.4151(7) 0.059(4) Uani d 1.00
C(9) 0.1462(7) 0.3931(8) 0.4206(8) 0.074(5) Uani d 1.00
C(10) 0.1349(7) 0.3274(7) 0.4514(8) 0.067(4) Uani d 1.00
C(11) 0.0695(6) 0.2426(6) 0.4017(7) 0.056(4) Uani d 1.00
C(12) 0.0111(6) 0.2089(6) 0.3758(6) 0.051(4) Uani d 1.00
C(13) 0.0198(7) 0.1444(5) 0.3621(7) 0.054(4) Uani d 1.00
C(14) -0.0319(9) 0.1048(6) 0.3397(8) 0.072(5) Uani d 1.00
C(15) -0.0226(9) 0.0353(6) 0.3294(9) 0.095(6) Uani d 1.00
C(16) -0.0932(8) 0.1321(6) 0.3298(8) 0.073(5) Uani d 1.00
C(17) -0.1063(7) 0.1953(5) 0.3451(8) 0.058(4) Uani d 1.00
C(18) -0.0523(7) 0.2359(6) 0.3666(7) 0.055(4) Uani d 1.00
C(19) -0.1769(7) 0.2122(6) 0.3376(8) 0.062(4) Uani d 1.00
C(20) -0.2797(7) 0.2627(8) 0.348(1) 0.089(6) Uani d 1.00
C(21) -0.2994(7) 0.3193(7) 0.2988(9) 0.080(5) Uani d 1.00
C(22) -0.2940(6) 0.4331(7) 0.3057(8) 0.073(5) Uani d 1.00
C(23) -0.2703(9) 0.4885(7) 0.3578(10) 0.090(6) Uani d 1.00
C(24) -0.1642(8) 0.5353(6) 0.3540(8) 0.062(4) Uani d 1.00
C(25) 0.0358(6) 0.3711(5) 0.1704(7) 0.054(4) Uani d 1.00
C(26) -0.1385(9) 0.396(1) 0.202(1) 0.155(9) Uani d 1.00
C(27) -0.124(1) 0.437(1) 0.062(1) 0.16(1) Uani d 1.00
C(28) -0.139(1) 0.329(1) 0.081(1) 0.16(1) Uani d 1.00
H(1) 0.0515 0.7097 0.3807 0.1063 Uiso calc 1.00
H(2) -0.0026 0.7179 0.3112 0.1063 Uiso calc 1.00
H(3) -0.0209 0.7268 0.4062 0.1063 Uiso calc 1.00
H(4) 0.1708 0.3938 0.3662 0.0828 Uiso calc 1.00
H(5) 0.1740 0.4170 0.4595 0.0828 Uiso calc 1.00
H(6) 0.1306 0.3266 0.5108 0.0800 Uiso calc 1.00
H(7) 0.1729 0.3009 0.4361 0.0800 Uiso calc 1.00
H(8) -0.0487 0.0110 0.3692 0.0929 Uiso calc 1.00
H(9) -0.0351 0.0211 0.2732 0.0929 Uiso calc 1.00
H(10) 0.0235 0.0222 0.3374 0.0929 Uiso calc 1.00
H(11) -0.2947 0.2241 0.3190 0.1033 Uiso calc 1.00
H(12) -0.3024 0.2619 0.4026 0.1033 Uiso calc 1.00
H(13) -0.3464 0.3178 0.2850 0.0945 Uiso calc 1.00
H(14) -0.2752 0.3200 0.2467 0.0945 Uiso calc 1.00
H(15) -0.2718 0.4334 0.2524 0.0887 Uiso calc 1.00
H(16) -0.3418 0.4396 0.2933 0.0887 Uiso calc 1.00
H(17) -0.2912 0.4896 0.4132 0.0984 Uiso calc 1.00
H(18) -0.2807 0.5290 0.3315 0.0984 Uiso calc 1.00
H(19) -0.1271 0.4457 0.2146 0.1210 Uiso calc 1.00
H(20) -0.0773 0.4586 0.0734 0.1456 Uiso calc 1.00
H(21) -0.1189 0.4286 0.0009 0.1456 Uiso calc 1.00
H(22) -0.1527 0.4737 0.0652 0.1456 Uiso calc 1.00
H(23) -0.1787 0.3045 0.0976 0.1760 Uiso calc 1.00
H(24) -0.1368 0.3274 0.0207 0.1760 Uiso calc 1.00
H(25) -0.1015 0.3011 0.1007 0.1063 Uiso calc 1.00
H(26) 0.0811 0.6021 0.4065 0.0832 Uiso calc 1.00
H(27) -0.1088 0.6401 0.3422 0.0765 Uiso calc 1.00
H(28) 0.1200 0.5065 0.4315 0.0800 Uiso calc 1.00
H(29) 0.1100 0.2177 0.4126 0.0655 Uiso calc 1.00
H(30) 0.0645 0.1280 0.3680 0.0929 Uiso calc 1.00
H(31) -0.1317 0.1056 0.3143 0.0858 Uiso calc 1.00
H(32) -0.2056 0.1815 0.3096 0.0984 Uiso calc 1.00
H(33) -0.1896 0.5708 0.3310 0.1760 Uiso calc 1.00

loop_
_atom_type_symbol
_atom_type_oxidation_number
_atom_type_number_in_cell
_atom_type_scat_dispersion_real
_atom_type_scat_dispersion_imag
_atom_type_scat_source
C 0 224 0.003 0.002
;International Tables for Crystallography
(1992, Vol. C, Tables 4.2.6.8 and 6.1.1.1)
;
H 0 272 0.000 0.000
;International Tables for Crystallography
(1992, Vol. C, Table 6.1.1.2)
;
O 0 56 0.011 0.006
;International Tables for Crystallography
(1992, Vol. C, Tables 4.2.6.8 and 6.1.1.1)
;
N 0 56 0.006 0.003
;International Tables for Crystallography
(1992, Vol. C, Tables 4.2.6.8 and 6.1.1.1)
;
S 0 8 0.125 0.123
;International Tables for Crystallography
(1992, Vol. C, Tables 4.2.6.8 and 6.1.1.1)
;
Cl 0 8 0.148 0.159
;International Tables for Crystallography
(1992, Vol. C, Tables 4.2.6.8 and 6.1.1.1)
;
Fe 0 8 0.346 0.844
;International Tables for Crystallography
(1992, Vol. C, Tables 4.2.6.8 and 6.1.1.1)
;
Pb 0 8 -3.394 10.111
;International Tables for Crystallography
(1992, Vol. C, Tables 4.2.6.8 and 6.1.1.1)
;

loop_
_geom_angle_atom_site_label_1
_geom_angle_atom_site_label_2
_geom_angle_atom_site_label_3
_geom_angle
_geom_angle_site_symmetry_1
_geom_angle_site_symmetry_2
_geom_angle_site_symmetry_3
_geom_angle_publ_flag
O(1) Pb O(2) 71.3(2) 1_555 1_555 1_555 yes
O(1) Pb O(3) 76.8(3) 1_555 1_555 1_555 yes
O(1) Pb O(4) 116.1(7) 1_555 1_555 1_555 yes
O(1) Pb N(3) 137.3(3) 1_555 1_555 1_555 yes
O(1) Pb N(4) 132.9(3) 1_555 1_555 1_555 yes
O(1) Pb N(5) 68.8(3) 1_555 1_555 1_555 yes
O(2) Pb O(3) 75.1(3) 1_555 1_555 1_555 yes
O(2) Pb O(4) 142.2(4) 1_555 1_555 1_555 yes
O(2) Pb N(3) 70.9(3) 1_555 1_555 1_555 yes
O(2) Pb N(4) 134.9(3) 1_555 1_555 1_555 yes
O(2) Pb N(5) 136.2(3) 1_555 1_555 1_555 yes
O(3) Pb O(4) 141.9(4) 1_555 1_555 1_555 yes
O(3) Pb N(3) 75.2(3) 1_555 1_555 1_555 yes
O(3) Pb N(4) 76.0(3) 1_555 1_555 1_555 yes
O(3) Pb N(5) 79.0(3) 1_555 1_555 1_555 yes
O(4) Pb N(3) 105.8(7) 1_555 1_555 1_555 yes
O(4) Pb N(4) 69.6(6) 1_555 1_555 1_555 yes
O(4) Pb N(5) 73.9(5) 1_555 1_555 1_555 yes
N(3) Pb N(4) 68.7(3) 1_555 1_555 1_555 yes
N(3) Pb N(5) 134.3(3) 1_555 1_555 1_555 yes
N(4) Pb N(5) 68.8(3) 1_555 1_555 1_555 yes
O(1) Fe O(2) 99.4(3) 1_555 1_555 1_555 yes
O(1) Fe N(1) 86.7(4) 1_555 1_555 1_555 yes
O(1) Fe N(2) 152.6(3) 1_555 1_555 1_555 yes
O(1) Fe N(6) 102.0(3) 1_555 1_555 1_555 yes
O(2) Fe N(1) 154.7(3) 1_555 1_555 1_555 yes
O(2) Fe N(2) 85.7(4) 1_555 1_555 1_555 yes
O(2) Fe N(6) 102.5(4) 1_555 1_555 1_555 yes
N(1) Fe N(2) 78.3(4) 1_555 1_555 1_555 yes
N(1) Fe N(6) 100.2(4) 1_555 1_555 1_555 yes
N(2) Fe N(6) 103.2(4) 1_555 1_555 1_555 yes
O(4) Cl O(5) 94(1) 1_555 1_555 1_555 yes
O(4) Cl O(6) 128(2) 1_555 1_555 1_555 yes
O(4) Cl O(7) 109(2) 1_555 1_555 1_555 yes
O(5) Cl O(6) 110(1) 1_555 1_555 1_555 yes
O(5) Cl O(7) 109(2) 1_555 1_555 1_555 yes
O(6) Cl O(7) 103(1) 1_555 1_555 1_555 yes
Pb O(1) Fe 93.9(3) 1_555 1_555 1_555 yes
Pb O(1) C(5) 136.7(8) 1_555 1_555 1_555 yes
Fe O(1) C(5) 129.4(8) 1_555 1_555 1_555 yes
Pb O(2) Fe 95.4(3) 1_555 1_555 1_555 yes
Pb O(2) C(18) 136.4(8) 1_555 1_555 1_555 yes
Fe O(2) C(18) 127.9(8) 1_555 1_555 1_555 yes
Pb O(3) C(26) 146(1) 1_555 1_555 1_555 yes
Pb O(4) Cl 115(1) 1_555 1_555 1_555 yes
Fe N(1) C(8) 125.8(8) 1_555 1_555 1_555 yes
Fe N(1) C(9) 113.8(8) 1_555 1_555 1_555 yes
C(8) N(1) C(9) 119(1) 1_555 1_555 1_555 yes
Fe N(2) C(10) 116.2(8) 1_555 1_555 1_555 yes
Fe N(2) C(11) 124.0(8) 1_555 1_555 1_555 yes
C(10) N(2) C(11) 119(1) 1_555 1_555 1_555 yes
Pb N(3) C(19) 132.5(9) 1_555 1_555 1_555 yes
Pb N(3) C(20) 110.2(8) 1_555 1_555 1_555 yes
C(19) N(3) C(20) 116(1) 1_555 1_555 1_555 yes
Pb N(4) C(21) 111.1(8) 1_555 1_555 1_555 yes
Pb N(4) C(22) 111.8(8) 1_555 1_555 1_555 yes
C(21) N(4) C(22) 111(1) 1_555 1_555 1_555 yes
Pb N(5) C(23) 108.2(9) 1_555 1_555 1_555 yes
Pb N(5) C(24) 134.4(9) 1_555 1_555 1_555 yes
C(23) N(5) C(24) 117(1) 1_555 1_555 1_555 yes
Fe N(6) C(25) 174(1) 1_555 1_555 1_555 yes
C(26) N(7) C(27) 120(2) 1_555 1_555 1_555 yes
C(26) N(7) C(28) 125(2) 1_555 1_555 1_555 yes
C(27) N(7) C(28) 114(1) 1_555 1_555 1_555 yes
C(2) C(1) H(1) 111(1) 1_555 1_555 1_555 no
C(2) C(1) H(2) 113(1) 1_555 1_555 1_555 no
C(2) C(1) H(3) 114(1) 1_555 1_555 1_555 no
H(1) C(1) H(2) 104(1) 1_555 1_555 1_555 no
H(1) C(1) H(3) 104(1) 1_555 1_555 1_555 no
H(2) C(1) H(3) 107(1) 1_555 1_555 1_555 no
C(1) C(2) C(3) 122(1) 1_555 1_555 1_555 yes
C(1) C(2) C(7) 120(1) 1_555 1_555 1_555 yes
C(3) C(2) C(7) 116(1) 1_555 1_555 1_555 yes
C(2) C(3) C(4) 123(1) 1_555 1_555 1_555 yes
C(2) C(3) H(26) 121(1) 1_555 1_555 1_555 no
C(4) C(3) H(26) 115(1) 1_555 1_555 1_555 no
C(3) C(4) C(5) 119(1) 1_555 1_555 1_555 yes
C(3) C(4) C(8) 115(1) 1_555 1_555 1_555 yes
C(5) C(4) C(8) 124(1) 1_555 1_555 1_555 yes
O(1) C(5) C(4) 122(1) 1_555 1_555 1_555 yes
O(1) C(5) C(6) 120(1) 1_555 1_555 1_555 yes
C(4) C(5) C(6) 117(1) 1_555 1_555 1_555 yes
C(5) C(6) C(7) 119(1) 1_555 1_555 1_555 yes
C(5) C(6) C(24) 126(1) 1_555 1_555 1_555 yes
C(7) C(6) C(24) 113(1) 1_555 1_555 1_555 yes
C(2) C(7) C(6) 123(1) 1_555 1_555 1_555 yes
C(2) C(7) H(27) 116(1) 1_555 1_555 1_555 no
C(6) C(7) H(27) 119(1) 1_555 1_555 1_555 no
N(1) C(8) C(4) 127(1) 1_555 1_555 1_555 yes
N(1) C(8) H(28) 115(1) 1_555 1_555 1_555 no
C(4) C(8) H(28) 117(1) 1_555 1_555 1_555 no
N(1) C(9) C(10) 110(1) 1_555 1_555 1_555 yes
N(1) C(9) H(4) 108(1) 1_555 1_555 1_555 no
N(1) C(9) H(5) 109(1) 1_555 1_555 1_555 no
C(10) C(9) H(4) 111(1) 1_555 1_555 1_555 no
C(10) C(9) H(5) 111(1) 1_555 1_555 1_555 no
H(4) C(9) H(5) 104(1) 1_555 1_555 1_555 no
N(2) C(10) C(9) 109(1) 1_555 1_555 1_555 yes
N(2) C(10) H(6) 110(1) 1_555 1_555 1_555 no
N(2) C(10) H(7) 108(1) 1_555 1_555 1_555 no
C(9) C(10) H(6) 110(1) 1_555 1_555 1_555 no
C(9) C(10) H(7) 109(1) 1_555 1_555 1_555 no
H(6) C(10) H(7) 107(1) 1_555 1_555 1_555 no
N(2) C(11) C(12) 126(1) 1_555 1_555 1_555 yes
N(2) C(11) H(29) 116(1) 1_555 1_555 1_555 no
C(12) C(11) H(29) 116(1) 1_555 1_555 1_555 no
C(11) C(12) C(13) 115(1) 1_555 1_555 1_555 yes
C(11) C(12) C(18) 124(1) 1_555 1_555 1_555 yes
C(13) C(12) C(18) 120(1) 1_555 1_555 1_555 yes
C(12) C(13) C(14) 122(1) 1_555 1_555 1_555 yes
C(12) C(13) H(30) 117(1) 1_555 1_555 1_555 no
C(14) C(13) H(30) 119(1) 1_555 1_555 1_555 no
C(13) C(14) C(15) 122(1) 1_555 1_555 1_555 yes
C(13) C(14) C(16) 116(1) 1_555 1_555 1_555 yes
C(15) C(14) C(16) 121(1) 1_555 1_555 1_555 yes
C(14) C(15) H(8) 113(1) 1_555 1_555 1_555 no
C(14) C(15) H(9) 112(1) 1_555 1_555 1_555 no
C(14) C(15) H(10) 112(1) 1_555 1_555 1_555 no
H(8) C(15) H(9) 106(1) 1_555 1_555 1_555 no
H(8) C(15) H(10) 106(1) 1_555 1_555 1_555 no
H(9) C(15) H(10) 105(1) 1_555 1_555 1_555 no
C(14) C(16) C(17) 124(1) 1_555 1_555 1_555 yes
C(14) C(16) H(31) 119(1) 1_555 1_555 1_555 no
C(17) C(16) H(31) 116(1) 1_555 1_555 1_555 no
C(16) C(17) C(18) 118(1) 1_555 1_555 1_555 yes
C(16) C(17) C(19) 113(1) 1_555 1_555 1_555 yes
C(18) C(17) C(19) 127(1) 1_555 1_555 1_555 yes
O(2) C(18) C(12) 121(1) 1_555 1_555 1_555 yes
O(2) C(18) C(17) 121(1) 1_555 1_555 1_555 yes
C(12) C(18) C(17) 117(1) 1_555 1_555 1_555 yes
N(3) C(19) C(17) 129(1) 1_555 1_555 1_555 yes
N(3) C(19) H(32) 114(1) 1_555 1_555 1_555 no
C(17) C(19) H(32) 116(1) 1_555 1_555 1_555 no
N(3) C(20) C(21) 110(1) 1_555 1_555 1_555 yes
N(3) C(20) H(11) 109(1) 1_555 1_555 1_555 no
N(3) C(20) H(12) 111(1) 1_555 1_555 1_555 no
C(21) C(20) H(11) 110(1) 1_555 1_555 1_555 no
C(21) C(20) H(12) 110(1) 1_555 1_555 1_555 no
H(11) C(20) H(12) 104(1) 1_555 1_555 1_555 no
N(4) C(21) C(20) 107(1) 1_555 1_555 1_555 yes
N(4) C(21) H(13) 111(1) 1_555 1_555 1_555 no
N(4) C(21) H(14) 110(1) 1_555 1_555 1_555 no
C(20) C(21) H(13) 110(1) 1_555 1_555 1_555 no
C(20) C(21) H(14) 109(1) 1_555 1_555 1_555 no
H(13) C(21) H(14) 107(1) 1_555 1_555 1_555 no
N(4) C(22) C(23) 109(1) 1_555 1_555 1_555 yes
N(4) C(22) H(15) 112(1) 1_555 1_555 1_555 no
N(4) C(22) H(16) 112(1) 1_555 1_555 1_555 no
C(23) C(22) H(15) 109(1) 1_555 1_555 1_555 no
C(23) C(22) H(16) 107(1) 1_555 1_555 1_555 no
H(15) C(22) H(16) 106(1) 1_555 1_555 1_555 no
N(5) C(23) C(22) 110(1) 1_555 1_555 1_555 yes
N(5) C(23) H(17) 108(1) 1_555 1_555 1_555 no
N(5) C(23) H(18) 107(1) 1_555 1_555 1_555 no
C(22) C(23) H(17) 111(1) 1_555 1_555 1_555 no
C(22) C(23) H(18) 112(1) 1_555 1_555 1_555 no
H(17) C(23) H(18) 105(1) 1_555 1_555 1_555 no
N(5) C(24) C(6) 128(1) 1_555 1_555 1_555 yes
N(5) C(24) H(33) 116(1) 1_555 1_555 1_555 no
C(6) C(24) H(33) 114(1) 1_555 1_555 1_555 no
S C(25) N(6) 179(1) 1_555 1_555 1_555 yes
O(3) C(26) N(7) 137(2) 1_555 1_555 1_555 yes
O(3) C(26) H(19) 114(1) 1_555 1_555 1_555 no
N(7) C(26) H(19) 108(2) 1_555 1_555 1_555 no
N(7) C(27) H(20) 111(1) 1_555 1_555 1_555 no
N(7) C(27) H(21) 118(2) 1_555 1_555 1_555 no
N(7) C(27) H(22) 118(2) 1_555 1_555 1_555 no
H(20) C(27) H(21) 99(2) 1_555 1_555 1_555 no
H(20) C(27) H(22) 100(2) 1_555 1_555 1_555 no
H(21) C(27) H(22) 105(1) 1_555 1_555 1_555 no
N(7) C(28) H(23) 114(2) 1_555 1_555 1_555 no
N(7) C(28) H(24) 118(2) 1_555 1_555 1_555 no
N(7) C(28) H(25) 110(1) 1_555 1_555 1_555 no
H(23) C(28) H(24) 106(2) 1_555 1_555 1_555 no
H(23) C(28) H(25) 101(2) 1_555 1_555 1_555 no
H(24) C(28) H(25) 103(2) 1_555 1_555 1_555 no

loop_
_geom_bond_atom_site_label_1
_geom_bond_atom_site_label_2
_geom_bond_distance
_geom_bond_site_symmetry_1
_geom_bond_site_symmetry_2
_geom_bond_publ_flag
Pb O(1) 2.656(8) 1_555 1_555 yes
Pb O(2) 2.606(8) 1_555 1_555 yes
Pb O(3) 2.386(8) 1_555 1_555 yes
Pb O(4) 3.10(2) 1_555 1_555 yes
Pb N(3) 2.59(1) 1_555 1_555 yes
Pb N(4) 2.54(1) 1_555 1_555 yes
Pb N(5) 2.62(1) 1_555 1_555 yes
Fe O(1) 2.011(8) 1_555 1_555 yes
Fe O(2) 2.009(8) 1_555 1_555 yes
Fe N(1) 2.095(10) 1_555 1_555 yes
Fe N(2) 2.104(10) 1_555 1_555 yes
Fe N(6) 2.013(9) 1_555 1_555 yes
Cl O(4) 1.24(2) 1_555 1_555 yes
Cl O(5) 1.39(2) 1_555 1_555 yes
Cl O(6) 1.26(1) 1_555 1_555 yes
Cl O(7) 1.20(2) 1_555 1_555 yes
S C(25) 1.65(1) 1_555 1_555 yes
O(1) C(5) 1.32(1) 1_555 1_555 yes
O(2) C(18) 1.33(1) 1_555 1_555 yes
O(3) C(26) 1.05(2) 1_555 1_555 yes
N(1) C(8) 1.29(2) 1_555 1_555 yes
N(1) C(9) 1.48(2) 1_555 1_555 yes
N(2) C(10) 1.47(2) 1_555 1_555 yes
N(2) C(11) 1.27(2) 1_555 1_555 yes
N(3) C(19) 1.25(2) 1_555 1_555 yes
N(3) C(20) 1.48(2) 1_555 1_555 yes
N(4) C(21) 1.51(2) 1_555 1_555 yes
N(4) C(22) 1.43(2) 1_555 1_555 yes
N(5) C(23) 1.49(2) 1_555 1_555 yes
N(5) C(24) 1.26(2) 1_555 1_555 yes
N(6) C(25) 1.14(1) 1_555 1_555 yes
N(7) C(26) 1.33(2) 1_555 1_555 yes
N(7) C(27) 1.45(3) 1_555 1_555 yes
N(7) C(28) 1.35(3) 1_555 1_555 yes
C(1) C(2) 1.49(2) 1_555 1_555 yes
C(2) C(3) 1.36(2) 1_555 1_555 yes
C(2) C(7) 1.40(2) 1_555 1_555 yes
C(3) C(4) 1.41(2) 1_555 1_555 yes
C(4) C(5) 1.42(2) 1_555 1_555 yes
C(4) C(8) 1.41(2) 1_555 1_555 yes
C(5) C(6) 1.43(2) 1_555 1_555 yes
C(6) C(7) 1.39(2) 1_555 1_555 yes
C(6) C(24) 1.46(2) 1_555 1_555 yes
C(9) C(10) 1.50(2) 1_555 1_555 yes
C(11) C(12) 1.43(2) 1_555 1_555 yes
C(12) C(13) 1.40(2) 1_555 1_555 yes
C(12) C(18) 1.40(2) 1_555 1_555 yes
C(13) C(14) 1.38(2) 1_555 1_555 yes
C(14) C(15) 1.50(2) 1_555 1_555 yes
C(14) C(16) 1.37(2) 1_555 1_555 yes
C(16) C(17) 1.39(2) 1_555 1_555 yes
C(17) C(18) 1.43(2) 1_555 1_555 yes
C(17) C(19) 1.47(2) 1_555 1_555 yes
C(20) C(21) 1.49(2) 1_555 1_555 yes
C(22) C(23) 1.52(2) 1_555 1_555 yes

loop_
_geom_contact_atom_site_label_1
_geom_contact_atom_site_label_2
_geom_contact_distance
_geom_contact_site_symmetry_1
_geom_contact_site_symmetry_2
Pb O(1) 2.656(8) 1_555 1_555
Pb O(2) 2.606(8) 1_555 1_555
Pb O(4) 3.10(2) 1_555 1_555
Pb N(3) 2.59(1) 1_555 1_555
Pb N(4) 2.54(1) 1_555 1_555
Pb N(5) 2.62(1) 1_555 1_555
